data_4026860
loop_
_publ_author_name
'Sambasivarao Kotha'
'Arjun S. Chavan'
'Mobin Shaikh'

_publ_section_title
;
 Diversity-Oriented Approach to Macrocyclic Cyclophane Derivatives by
 Suzuki-Miyaura Cross-Coupling and Olefin Metathesis as Key Steps
;
_journal_name_full 'Journal of Organic Chemistry'
_journal_page_first 482
_journal_page_last 489
_journal_paper_doi 10.1021/jo2020714
_journal_volume 77
_journal_year 2012
_chemical_formula_sum 'C27 H22 O2'
_chemical_formula_weight 378.45
_chemical_name_systematic
;
 ?
;
_space_group_IT_number 14
_symmetry_cell_setting monoclinic
_symmetry_space_group_name_Hall '-P 2ybc'
_symmetry_space_group_name_H-M 'P 1 21/c 1'
_atom_sites_solution_hydrogens geom
_atom_sites_solution_primary direct
_atom_sites_solution_secondary difmap
_audit_creation_method SHELXL-97
_cell_angle_alpha 90.00
_cell_angle_beta 104.73(2)
_cell_angle_gamma 90.00
_cell_formula_units_Z 4
_cell_length_a 9.4735(17)
_cell_length_b 19.451(3)
_cell_length_c 11.740(2)
_cell_measurement_reflns_used 1925
_cell_measurement_temperature 150(2)
_cell_measurement_theta_max 32.8647
_cell_measurement_theta_min 3.2403
_cell_volume 2092.2(6)
_computing_cell_refinement 'CrysAlis RED, Oxford Diffraction Ltd.,'
_computing_data_collection 'CrysAlis CCD, Oxford Diffraction Ltd.,'
_computing_data_reduction 'CrysAlis RED, Oxford Diffraction Ltd.,'
_computing_molecular_graphics Ortep3
_computing_publication_material Shelx97
_computing_structure_refinement 'SHELXL-97 (Sheldrick, 1997)'
_computing_structure_solution 'SHELXS-97 (Sheldrick, 1997)'
_diffrn_ambient_temperature 120(2)
_diffrn_detector_area_resol_mean 15.9948
_diffrn_measured_fraction_theta_full 0.995
_diffrn_measured_fraction_theta_max 0.995
_diffrn_measurement_device_type 'OXFORD DIFFRACTION XCALIBUR-S'
_diffrn_measurement_method \w/q-scan
_diffrn_radiation_monochromator graphite
_diffrn_radiation_source 'Enhance (Mo) x-ray Source'
_diffrn_radiation_type MoK\a
_diffrn_radiation_wavelength 0.71073
_diffrn_reflns_av_R_equivalents 0.0518
_diffrn_reflns_av_sigmaI/netI 0.0783
_diffrn_reflns_limit_h_max 11
_diffrn_reflns_limit_h_min -11
_diffrn_reflns_limit_k_max 23
_diffrn_reflns_limit_k_min -22
_diffrn_reflns_limit_l_max 10
_diffrn_reflns_limit_l_min -13
_diffrn_reflns_number 12971
_diffrn_reflns_theta_full 25.00
_diffrn_reflns_theta_max 25.00
_diffrn_reflns_theta_min 3.24
_exptl_absorpt_coefficient_mu 0.074
_exptl_absorpt_correction_T_max 0.9845
_exptl_absorpt_correction_T_min 0.9759
_exptl_absorpt_correction_type multi-scan
_exptl_absorpt_process_details
;
CrysAlis RED, Oxford Diffraction Ltd.,
Version 1.171.31.7 (release 18-10-2006 CrysAlis171 .NET)
(compiled Oct 18 2006,16:28:17)
empirical absorption correction using spherical harmonics,
 implemented in SCALE3 ABSPACK scaling algorithm.
;
_exptl_crystal_colour colorless
_exptl_crystal_density_diffrn 1.201
_exptl_crystal_description block
_exptl_crystal_F_000 800
_exptl_crystal_size_max 0.33
_exptl_crystal_size_mid 0.26
_exptl_crystal_size_min 0.21
_refine_diff_density_max 0.321
_refine_diff_density_min -0.168
_refine_diff_density_rms 0.034
_refine_ls_extinction_method none
_refine_ls_goodness_of_fit_ref 0.803
_refine_ls_hydrogen_treatment riding
_refine_ls_matrix_type full
_refine_ls_number_parameters 262
_refine_ls_number_reflns 3661
_refine_ls_number_restraints 0
_refine_ls_restrained_S_all 0.803
_refine_ls_R_factor_all 0.1328
_refine_ls_R_factor_gt 0.0532
_refine_ls_shift/su_max 0.000
_refine_ls_shift/su_mean 0.000
_refine_ls_structure_factor_coef Fsqd
_refine_ls_weighting_details 'calc w=1/[\s^2^(Fo^2^)+(0.0840P)^2^+0.0000P] where P=(Fo^2^+2Fc^2^)/3'
_refine_ls_weighting_scheme calc
_refine_ls_wR_factor_gt 0.1345
_refine_ls_wR_factor_ref 0.1563
_reflns_number_gt 1502
_reflns_number_total 3661
_reflns_threshold_expression >2sigma(I)
_cod_data_source_file jo2020714_srk23a.cif
_cod_data_source_block exp_3122
_cod_original_cell_volume 2092.3(6)
_cod_original_sg_symbol_H-M 'P 21/c'
_cod_database_code 4026860

loop_
_symmetry_equiv_pos_as_xyz
'x, y, z'
'-x, y+1/2, -z+1/2'
'-x, -y, -z'
'x, -y-1/2, z-1/2'

loop_
_atom_site_label
_atom_site_type_symbol
_atom_site_fract_x
_atom_site_fract_y
_atom_site_fract_z
_atom_site_U_iso_or_equiv
_atom_site_adp_type
_atom_site_occupancy
_atom_site_symmetry_multiplicity
_atom_site_calc_flag
_atom_site_refinement_flags
O1 O 0.3345(2) 0.39476(10) 0.48337(18) 0.0844(6) Uani 1 1 d .
O2 O 0.1707(2) 0.32791(10) 0.08686(18) 0.0842(6) Uani 1 1 d .
C1 C 0.2067(3) 0.34350(12) 0.2981(2) 0.0575(7) Uani 1 1 d .
C2 C 0.3242(3) 0.38552(13) 0.3796(3) 0.0635(7) Uani 1 1 d .
C3 C 0.4217(3) 0.41361(13) 0.3121(3) 0.0640(7) Uani 1 1 d .
C4 C 0.5453(3) 0.45400(16) 0.3502(3) 0.0884(10) Uani 1 1 d .
H4 H 0.5799 0.4672 0.4304 0.106 Uiso 1 1 calc R
C5 C 0.6166(4) 0.47436(18) 0.2651(5) 0.1065(13) Uani 1 1 d .
H5 H 0.7019 0.5020 0.2877 0.128 Uiso 1 1 calc R
C6 C 0.5655(4) 0.45505(19) 0.1490(4) 0.1020(12) Uani 1 1 d .
H6 H 0.6164 0.4698 0.0932 0.122 Uiso 1 1 calc R
C7 C 0.4448(4) 0.41566(15) 0.1122(3) 0.0805(9) Uani 1 1 d .
H7 H 0.4107 0.4026 0.0319 0.097 Uiso 1 1 calc R
C8 C 0.3723(3) 0.39493(13) 0.1956(3) 0.0614(7) Uani 1 1 d .
C9 C 0.2409(3) 0.35196(14) 0.1789(3) 0.0607(7) Uani 1 1 d .
C10 C 0.0542(3) 0.37047(14) 0.2955(2) 0.0731(8) Uani 1 1 d .
H10A H -0.0182 0.3422 0.2391 0.088 Uiso 1 1 calc R
H10B H 0.0371 0.3634 0.3744 0.088 Uiso 1 1 calc R
C11 C 0.0254(3) 0.44506(15) 0.2624(3) 0.0638(7) Uani 1 1 d .
C12 C -0.0394(3) 0.46457(17) 0.1494(3) 0.0740(8) Uani 1 1 d .
H12 H -0.0667 0.4307 0.0896 0.089 Uiso 1 1 calc R
C13 C -0.0652(3) 0.5326(2) 0.1215(3) 0.0868(10) Uani 1 1 d .
H13 H -0.1102 0.5452 0.0424 0.104 Uiso 1 1 calc R
C14 C -0.0279(4) 0.58225(17) 0.2046(4) 0.0921(10) Uani 1 1 d .
H14 H -0.0452 0.6292 0.1837 0.111 Uiso 1 1 calc R
C15 C 0.0364(3) 0.56383(17) 0.3216(3) 0.0822(9) Uani 1 1 d .
C16 C 0.0603(3) 0.49547(16) 0.3476(3) 0.0734(8) Uani 1 1 d .
H16 H 0.1024 0.4823 0.4270 0.088 Uiso 1 1 calc R
C17 C 0.0729(4) 0.61680(19) 0.4180(3) 0.1118(12) Uani 1 1 d .
H17A H -0.0196 0.6365 0.4280 0.134 Uiso 1 1 calc R
H17B H 0.1210 0.5932 0.4925 0.134 Uiso 1 1 calc R
C18 C 0.1646(4) 0.6722(2) 0.4011(4) 0.1255(14) Uani 1 1 d .
H18 H 0.2274 0.6612 0.3522 0.151 Uiso 1 1 calc R
C19 C 0.2132(3) 0.26625(14) 0.3345(3) 0.0764(8) Uani 1 1 d .
H19A H 0.1893 0.2628 0.4116 0.092 Uiso 1 1 calc R
H19B H 0.1365 0.2412 0.2763 0.092 Uiso 1 1 calc R
C20 C 0.3567(3) 0.23049(14) 0.3439(3) 0.0694(8) Uani 1 1 d .
C21 C 0.3779(4) 0.18904(16) 0.2546(3) 0.0829(9) Uani 1 1 d .
H21 H 0.3020 0.1839 0.1846 0.099 Uiso 1 1 calc R
C22 C 0.5074(5) 0.15523(17) 0.2660(3) 0.0991(11) Uani 1 1 d .
H22 H 0.5210 0.1263 0.2044 0.119 Uiso 1 1 calc R
C23 C 0.6171(4) 0.16320(19) 0.3662(4) 0.1029(11) Uani 1 1 d .
H23 H 0.7073 0.1402 0.3732 0.123 Uiso 1 1 calc R
C24 C 0.5988(4) 0.20407(17) 0.4573(4) 0.0958(11) Uani 1 1 d .
C25 C 0.4678(4) 0.23709(15) 0.4444(3) 0.0851(10) Uani 1 1 d .
H25 H 0.4536 0.2653 0.5066 0.102 Uiso 1 1 calc R
C26 C 0.7135(4) 0.21406(19) 0.5732(4) 0.1261(14) Uani 1 1 d .
H26A H 0.6660 0.2304 0.6342 0.151 Uiso 1 1 calc R
H26B H 0.7616 0.1696 0.5996 0.151 Uiso 1 1 calc R
C27 C 0.8226(4) 0.2641(2) 0.5586(4) 0.1237(14) Uani 1 1 d .
H27 H 0.8904 0.2495 0.5163 0.148 Uiso 1 1 calc R

loop_
_atom_site_aniso_label
_atom_site_aniso_U_11
_atom_site_aniso_U_22
_atom_site_aniso_U_33
_atom_site_aniso_U_23
_atom_site_aniso_U_13
_atom_site_aniso_U_12
O1 0.1078(16) 0.0794(15) 0.0611(14) -0.0031(11) 0.0128(12) -0.0005(11)
O2 0.0994(15) 0.0869(15) 0.0631(13) -0.0069(11) 0.0147(12) -0.0144(12)
C1 0.0676(17) 0.0504(16) 0.0556(17) 0.0050(13) 0.0176(14) -0.0046(14)
C2 0.080(2) 0.0517(16) 0.0554(18) 0.0013(15) 0.0101(18) 0.0035(14)
C3 0.0627(18) 0.0492(16) 0.078(2) 0.0015(15) 0.0145(17) 0.0004(14)
C4 0.074(2) 0.072(2) 0.112(3) -0.0090(19) 0.010(2) -0.0091(18)
C5 0.067(2) 0.085(3) 0.169(4) 0.005(3) 0.034(3) -0.0164(18)
C6 0.088(3) 0.096(3) 0.135(4) 0.016(3) 0.050(3) -0.009(2)
C7 0.087(2) 0.073(2) 0.090(2) 0.0104(17) 0.039(2) 0.0025(18)
C8 0.0656(17) 0.0506(16) 0.071(2) 0.0042(15) 0.0222(16) 0.0033(14)
C9 0.0705(18) 0.0499(16) 0.0607(19) 0.0035(15) 0.0150(16) 0.0008(14)
C10 0.076(2) 0.074(2) 0.073(2) 0.0055(15) 0.0262(16) -0.0102(16)
C11 0.0594(17) 0.0652(19) 0.072(2) 0.0023(17) 0.0267(16) -0.0024(14)
C12 0.074(2) 0.078(2) 0.072(2) 0.0063(17) 0.0227(17) 0.0048(16)
C13 0.088(2) 0.099(3) 0.080(2) 0.018(2) 0.0320(19) 0.022(2)
C14 0.116(3) 0.067(2) 0.102(3) 0.012(2) 0.045(2) 0.027(2)
C15 0.091(2) 0.070(2) 0.091(3) -0.004(2) 0.033(2) 0.0106(17)
C16 0.078(2) 0.069(2) 0.075(2) 0.0081(18) 0.0223(17) 0.0090(16)
C17 0.134(3) 0.082(3) 0.123(3) -0.007(2) 0.039(3) 0.005(2)
C18 0.132(3) 0.102(3) 0.151(4) -0.016(3) 0.051(3) -0.018(3)
C19 0.094(2) 0.0572(18) 0.079(2) 0.0142(15) 0.0228(17) -0.0086(17)
C20 0.091(2) 0.0445(16) 0.073(2) 0.0107(16) 0.0212(19) -0.0011(16)
C21 0.102(3) 0.066(2) 0.079(2) -0.0070(18) 0.019(2) -0.0040(18)
C22 0.126(3) 0.075(2) 0.099(3) -0.013(2) 0.033(3) 0.001(2)
C23 0.104(3) 0.081(3) 0.121(3) -0.003(2) 0.024(3) 0.012(2)
C24 0.101(3) 0.058(2) 0.110(3) 0.003(2) -0.007(2) 0.0042(19)
C25 0.114(3) 0.0532(18) 0.074(2) 0.0038(16) -0.002(2) 0.0031(19)
C26 0.117(3) 0.078(3) 0.155(4) 0.011(2) -0.017(3) 0.000(2)
C27 0.096(3) 0.093(3) 0.170(4) -0.006(3) 0.013(3) -0.002(2)

loop_
_atom_type_symbol
_atom_type_description
_atom_type_scat_dispersion_real
_atom_type_scat_dispersion_imag
_atom_type_scat_source
C C 0.0033 0.0016 'International Tables Vol C Tables 4.2.6.8 and 6.1.1.4'
H H 0.0000 0.0000 'International Tables Vol C Tables 4.2.6.8 and 6.1.1.4'
O O 0.0106 0.0060 'International Tables Vol C Tables 4.2.6.8 and 6.1.1.4'

loop_
_geom_angle_atom_site_label_1
_geom_angle_atom_site_label_2
_geom_angle_atom_site_label_3
_geom_angle
_geom_angle_site_symmetry_1
C2 C1 C9 103.2(2) .
C2 C1 C10 111.5(2) .
C9 C1 C10 111.4(2) .
C2 C1 C19 112.1(2) .
C9 C1 C19 110.7(2) .
C10 C1 C19 107.9(2) .
O1 C2 C3 126.0(3) .
O1 C2 C1 125.2(3) .
C3 C2 C1 108.8(2) .
C8 C3 C4 121.0(3) .
C8 C3 C2 109.7(2) .
C4 C3 C2 129.2(3) .
C3 C4 C5 116.8(3) .
C3 C4 H4 121.6 .
C5 C4 H4 121.6 .
C6 C5 C4 121.2(3) .
C6 C5 H5 119.4 .
C4 C5 H5 119.4 .
C7 C6 C5 121.8(4) .
C7 C6 H6 119.1 .
C5 C6 H6 119.1 .
C6 C7 C8 117.9(3) .
C6 C7 H7 121.1 .
C8 C7 H7 121.1 .
C3 C8 C7 121.3(3) .
C3 C8 C9 110.1(2) .
C7 C8 C9 128.6(3) .
O2 C9 C8 126.4(3) .
O2 C9 C1 125.6(2) .
C8 C9 C1 108.0(2) .
C11 C10 C1 116.3(2) .
C11 C10 H10A 108.2 .
C1 C10 H10A 108.2 .
C11 C10 H10B 108.2 .
C1 C10 H10B 108.2 .
H10A C10 H10B 107.4 .
C12 C11 C16 118.2(3) .
C12 C11 C10 121.6(3) .
C16 C11 C10 120.1(3) .
C11 C12 C13 120.6(3) .
C11 C12 H12 119.7 .
C13 C12 H12 119.7 .
C14 C13 C12 121.2(3) .
C14 C13 H13 119.4 .
C12 C13 H13 119.4 .
C13 C14 C15 119.6(3) .
C13 C14 H14 120.2 .
C15 C14 H14 120.2 .
C16 C15 C14 118.2(3) .
C16 C15 C17 120.2(3) .
C14 C15 C17 121.5(3) .
C15 C16 C11 122.1(3) .
C15 C16 H16 118.9 .
C11 C16 H16 118.9 .
C18 C17 C15 116.3(3) .
C18 C17 H17A 108.2 .
C15 C17 H17A 108.2 .
C18 C17 H17B 108.2 .
C15 C17 H17B 108.2 .
H17A C17 H17B 107.4 .
C27 C18 C17 131.4(4) 3_666
C27 C18 H18 114.3 3_666
C17 C18 H18 114.3 .
C20 C19 C1 115.9(2) .
C20 C19 H19A 108.3 .
C1 C19 H19A 108.3 .
C20 C19 H19B 108.3 .
C1 C19 H19B 108.3 .
H19A C19 H19B 107.4 .
C25 C20 C21 118.7(3) .
C25 C20 C19 120.0(3) .
C21 C20 C19 121.2(3) .
C22 C21 C20 120.5(3) .
C22 C21 H21 119.7 .
C20 C21 H21 119.7 .
C23 C22 C21 119.7(3) .
C23 C22 H22 120.1 .
C21 C22 H22 120.1 .
C22 C23 C24 121.0(3) .
C22 C23 H23 119.5 .
C24 C23 H23 119.5 .
C25 C24 C23 118.2(3) .
C25 C24 C26 117.3(4) .
C23 C24 C26 124.4(4) .
C24 C25 C20 121.7(3) .
C24 C25 H25 119.1 .
C20 C25 H25 119.1 .
C27 C26 C24 110.2(3) .
C27 C26 H26A 109.6 .
C24 C26 H26A 109.6 .
C27 C26 H26B 109.6 .
C24 C26 H26B 109.6 .
H26A C26 H26B 108.1 .
C18 C27 C26 125.9(4) 3_666
C18 C27 H27 117.0 3_666
C26 C27 H27 117.0 .

loop_
_geom_bond_atom_site_label_1
_geom_bond_atom_site_label_2
_geom_bond_distance
_geom_bond_site_symmetry_2
O1 C2 1.210(3) .
O2 C9 1.210(3) .
C1 C2 1.511(4) .
C1 C9 1.524(4) .
C1 C10 1.530(3) .
C1 C19 1.559(3) .
C2 C3 1.467(4) .
C3 C8 1.377(3) .
C3 C4 1.387(4) .
C4 C5 1.399(5) .
C4 H4 0.9500 .
C5 C6 1.378(5) .
C5 H5 0.9500 .
C6 C7 1.353(4) .
C6 H6 0.9500 .
C7 C8 1.391(4) .
C7 H7 0.9500 .
C8 C9 1.471(4) .
C10 C11 1.509(4) .
C10 H10A 0.9900 .
C10 H10B 0.9900 .
C11 C12 1.366(4) .
C11 C16 1.380(4) .
C12 C13 1.370(4) .
C12 H12 0.9500 .
C13 C14 1.354(4) .
C13 H13 0.9500 .
C14 C15 1.400(4) .
C14 H14 0.9500 .
C15 C16 1.370(4) .
C15 C17 1.505(4) .
C16 H16 0.9500 .
C17 C18 1.429(5) .
C17 H17A 0.9900 .
C17 H17B 0.9900 .
C18 C27 1.321(5) 3_666
C18 H18 0.9500 .
C19 C20 1.506(4) .
C19 H19A 0.9900 .
C19 H19B 0.9900 .
C20 C25 1.373(4) .
C20 C21 1.376(4) .
C21 C22 1.369(4) .
C21 H21 0.9500 .
C22 C23 1.366(4) .
C22 H22 0.9500 .
C23 C24 1.378(5) .
C23 H23 0.9500 .
C24 C25 1.370(4) .
C24 C26 1.523(5) .
C25 H25 0.9500 .
C26 C27 1.462(5) .
C26 H26A 0.9900 .
C26 H26B 0.9900 .
C27 C18 1.321(5) 3_666
C27 H27 0.9500 .

loop_
_geom_torsion_atom_site_label_1
_geom_torsion_atom_site_label_2
_geom_torsion_atom_site_label_3
_geom_torsion_atom_site_label_4
_geom_torsion
_geom_torsion_site_symmetry_4
C9 C1 C2 O1 177.3(3) .
C10 C1 C2 O1 57.5(3) .
C19 C1 C2 O1 -63.6(3) .
C9 C1 C2 C3 -2.1(3) .
C10 C1 C2 C3 -121.8(2) .
C19 C1 C2 C3 117.1(2) .
O1 C2 C3 C8 -177.2(3) .
C1 C2 C3 C8 2.2(3) .
O1 C2 C3 C4 1.9(5) .
C1 C2 C3 C4 -178.8(3) .
C8 C3 C4 C5 -0.2(4) .
C2 C3 C4 C5 -179.1(3) .
C3 C4 C5 C6 0.1(5) .
C4 C5 C6 C7 -0.1(6) .
C5 C6 C7 C8 0.1(5) .
C4 C3 C8 C7 0.2(4) .
C2 C3 C8 C7 179.4(2) .
C4 C3 C8 C9 179.6(2) .
C2 C3 C8 C9 -1.3(3) .
C6 C7 C8 C3 -0.2(4) .
C6 C7 C8 C9 -179.4(3) .
C3 C8 C9 O2 179.2(3) .
C7 C8 C9 O2 -1.5(5) .
C3 C8 C9 C1 -0.1(3) .
C7 C8 C9 C1 179.2(3) .
C2 C1 C9 O2 -178.0(3) .
C10 C1 C9 O2 -58.2(3) .
C19 C1 C9 O2 61.9(3) .
C2 C1 C9 C8 1.3(3) .
C10 C1 C9 C8 121.1(2) .
C19 C1 C9 C8 -118.8(2) .
C2 C1 C10 C11 56.2(3) .
C9 C1 C10 C11 -58.6(3) .
C19 C1 C10 C11 179.8(2) .
C1 C10 C11 C12 95.3(3) .
C1 C10 C11 C16 -86.7(3) .
C16 C11 C12 C13 1.6(4) .
C10 C11 C12 C13 179.6(2) .
C11 C12 C13 C14 -0.1(4) .
C12 C13 C14 C15 -1.0(5) .
C13 C14 C15 C16 0.5(5) .
C13 C14 C15 C17 -176.9(3) .
C14 C15 C16 C11 1.0(4) .
C17 C15 C16 C11 178.5(3) .
C12 C11 C16 C15 -2.1(4) .
C10 C11 C16 C15 179.9(3) .
C16 C15 C17 C18 127.1(4) .
C14 C15 C17 C18 -55.5(5) .
C15 C17 C18 C27 153.4(5) 3_666
C2 C1 C19 C20 -55.9(3) .
C9 C1 C19 C20 58.8(3) .
C10 C1 C19 C20 -179.1(3) .
C1 C19 C20 C25 82.2(3) .
C1 C19 C20 C21 -99.9(3) .
C25 C20 C21 C22 -0.1(4) .
C19 C20 C21 C22 -178.0(3) .
C20 C21 C22 C23 -0.6(5) .
C21 C22 C23 C24 1.0(5) .
C22 C23 C24 C25 -0.5(5) .
C22 C23 C24 C26 178.1(3) .
C23 C24 C25 C20 -0.2(5) .
C26 C24 C25 C20 -179.0(3) .
C21 C20 C25 C24 0.6(4) .
C19 C20 C25 C24 178.5(3) .
C25 C24 C26 C27 -101.3(4) .
C23 C24 C26 C27 80.0(5) .
C24 C26 C27 C18 106.6(5) 3_666
